data_7049047
loop_
_publ_author_name
'Rok, M.'
'Bator, G.'
'Zarychta, B.'
'Dziuk, B.'
'Repe\'c, J'
'Medycki, W.'
'Zamponi, M.'
'Usevi\<cius, G'
'\<Sim\.enas, M'
'Banys, J.'

_publ_section_title
;
 Isostructural phase transition, quasielastic neutron scattering and
 magnetic resonance studies of a bistable dielectric ion-pair crystal
 [(CH<sub>3</sub>)<sub>2</sub>NH<sub>2</sub>]<sub>2</sub>KCr(CN)<sub>6</sub>.
;
_journal_issue 13
_journal_name_full 'Dalton transactions (Cambridge, England : 2003)'
_journal_page_first 4190
_journal_page_last 4202
_journal_paper_doi 10.1039/c8dt05082a
_journal_volume 48
_journal_year 2019
_chemical_formula_moiety 'C6 Cr K N6, 2(C2 H8 N)'
_chemical_formula_sum 'C10 H16 Cr K N8'
_chemical_formula_weight 339.41
_space_group_crystal_system tetragonal
_space_group_IT_number 128
_space_group_name_Hall '-P 4 2n'
_space_group_name_H-M_alt 'P 4/m n c'
_symmetry_space_group_name_Hall '-P 4 2n'
_symmetry_space_group_name_H-M 'P 4/m n c'
_atom_sites_solution_hydrogens difmap
_audit_creation_method SHELXL-2013
_audit_update_record
;
2018-11-16 deposited with the CCDC.    2019-02-18 downloaded from the CCDC.
;
_cell_angle_alpha 90
_cell_angle_beta 90
_cell_angle_gamma 90
_cell_formula_units_Z 2
_cell_length_a 8.40300(10)
_cell_length_b 8.40300(10)
_cell_length_c 11.8999(3)
_cell_measurement_reflns_used 6061
_cell_measurement_temperature 230
_cell_measurement_theta_max 29.508
_cell_measurement_theta_min 3.424
_cell_volume 840.26(3)
_computing_cell_refinement 'CrysAlis RED (Oxford Diffraction, 2007)'
_computing_data_collection 'CrysAlis CCD (Oxford Diffraction, 2007)'
_computing_data_reduction 'CrysAlis RED (Oxford Diffraction, 2007)'
_computing_molecular_graphics 'SHELXTL (Sheldrick, 2008)'
_computing_structure_refinement 'SHELXL-2013 (Sheldrick, 2013)'
_computing_structure_solution 'SHELXS-2013 (Sheldrick, 2013)'
_diffrn_ambient_temperature 230
_diffrn_detector_area_resol_mean 10.4508
_diffrn_measured_fraction_theta_full 0.985
_diffrn_measured_fraction_theta_max 0.963
_diffrn_measurement_device '4-circle kappa geometry goniometer'
_diffrn_measurement_device_type 'Oxford Diffraction Xcalibur System'
_diffrn_measurement_method \w--scan
_diffrn_radiation_monochromator graphite
_diffrn_radiation_source 'Enhance (Mo) X-ray Source'
_diffrn_radiation_type MoK\a
_diffrn_radiation_wavelength 0.71073
_diffrn_reflns_av_R_equivalents 0.0205
_diffrn_reflns_av_unetI/netI 0.0134
_diffrn_reflns_Laue_measured_fraction_full 0.985
_diffrn_reflns_Laue_measured_fraction_max 0.963
_diffrn_reflns_limit_h_max 11
_diffrn_reflns_limit_h_min -10
_diffrn_reflns_limit_k_max 11
_diffrn_reflns_limit_k_min -11
_diffrn_reflns_limit_l_max 15
_diffrn_reflns_limit_l_min -16
_diffrn_reflns_number 6061
_diffrn_reflns_point_group_measured_fraction_full 0.985
_diffrn_reflns_point_group_measured_fraction_max 0.963
_diffrn_reflns_theta_full 25.242
_diffrn_reflns_theta_max 29.508
_diffrn_reflns_theta_min 3.424
_diffrn_standards_decay_% 0
_diffrn_standards_interval_count 0
_diffrn_standards_interval_time 0
_diffrn_standards_number 0
_exptl_absorpt_coefficient_mu 0.931
_exptl_absorpt_correction_type none
_exptl_crystal_colour yellow
_exptl_crystal_density_diffrn 1.341
_exptl_crystal_description block
_exptl_crystal_F_000 350
_exptl_crystal_size_max 0.4
_exptl_crystal_size_mid 0.25
_exptl_crystal_size_min 0.23
_refine_diff_density_max 0.225
_refine_diff_density_min -0.299
_refine_diff_density_rms 0.036
_refine_ls_extinction_coef 0.0096(18)
_refine_ls_extinction_expression Fc^*^=kFc[1+0.001xFc^2^\l^3^/sin(2\q)]^-1/4^
_refine_ls_extinction_method SHELXL
_refine_ls_goodness_of_fit_ref 1.087
_refine_ls_hydrogen_treatment constr
_refine_ls_matrix_type full
_refine_ls_number_parameters 39
_refine_ls_number_reflns 597
_refine_ls_number_restraints 19
_refine_ls_restrained_S_all 1.213
_refine_ls_R_factor_all 0.0349
_refine_ls_R_factor_gt 0.0219
_refine_ls_shift/su_max 0.000
_refine_ls_shift/su_mean 0.000
_refine_ls_structure_factor_coef Fsqd
_refine_ls_weighting_details 'w=1/[\s^2^(Fo^2^)+(0.0312P)^2^+0.0902P] where P=(Fo^2^+2Fc^2^)/3'
_refine_ls_weighting_scheme calc
_refine_ls_wR_factor_gt 0.0563
_refine_ls_wR_factor_ref 0.0603
_reflns_Friedel_coverage 0.000
_reflns_number_gt 446
_reflns_number_total 597
_reflns_threshold_expression 'I > 2\s(I)'
_cod_data_source_file c8dt05082a2.cif
_cod_data_source_block bd230_a
_cod_depositor_comments 'Adding full bibliography for 7049046--7049047.cif.'
_cod_database_code 7049047
_shelx_space_group_comment
;
The symmetry employed for this shelxl refinement is uniquely defined
by the following loop, which should always be used as a source of
symmetry information in preference to the above space-group names.
They are only intended as comments.
;
_shelxl_version_number 2013-4

loop_
_space_group_symop_operation_xyz
'x, y, z'
'-x, -y, z'
'-y, x, z'
'y, -x, z'
'-x+1/2, y+1/2, -z+1/2'
'x+1/2, -y+1/2, -z+1/2'
'y+1/2, x+1/2, -z+1/2'
'-y+1/2, -x+1/2, -z+1/2'
'-x, -y, -z'
'x, y, -z'
'y, -x, -z'
'-y, x, -z'
'x-1/2, -y-1/2, z-1/2'
'-x-1/2, y-1/2, z-1/2'
'-y-1/2, -x-1/2, z-1/2'
'y-1/2, x-1/2, z-1/2'

loop_
_atom_site_label
_atom_site_type_symbol
_atom_site_fract_x
_atom_site_fract_y
_atom_site_fract_z
_atom_site_U_iso_or_equiv
_atom_site_adp_type
_atom_site_occupancy
_atom_site_site_symmetry_order
_atom_site_calc_flag
_atom_site_refinement_flags_posn
_atom_site_refinement_flags_adp
_atom_site_refinement_flags_occupancy
_atom_site_disorder_assembly
_atom_site_disorder_group
Cr1 Cr 0.5000 0.5000 0.0000 0.02301(17) Uani 1 8 d S T P . .
K1 K 0.5000 0.5000 0.5000 0.02818(18) Uani 1 8 d S T P . .
C1 C 0.2893(2) 0.3699(2) 0.0000 0.0364(4) Uani 1 2 d S T P . .
N1 N 0.1733(2) 0.2998(2) 0.0000 0.0687(6) Uani 1 2 d S T P . .
C2 C 0.5000 0.5000 0.1731(2) 0.0444(7) Uani 1 4 d S T P . .
N2 N 0.5000 0.5000 0.2690(2) 0.0858(13) Uani 1 4 d S T P . .
C1A C 0.4002(3) 0.0998(3) 0.2500 0.1010(11) Uani 1 2 d S TU P A 1
H1AC H 0.2866 0.1125 0.2500 0.151 Uiso 0.5 1 d R U P A 1
H1AD H 0.4437 0.1504 0.3159 0.151 Uiso 0.5 1 d R U P A 1
H1AE H 0.4437 0.1504 0.1841 0.151 Uiso 0.5 1 d R U P A 1
N1AA N 0.4377(6) -0.0623(6) 0.2500 0.0558(15) Uani 0.3 2 d S TU P A 1
H1AA H 0.3928 -0.1065 0.1891 0.067 Uiso 0.15 1 d R U P A 1
H1AB H 0.3928 -0.1065 0.3109 0.067 Uiso 0.15 1 d R U P A 1
N1AB N 0.5000 0.0000 0.1851(12) 0.095(4) Uani 0.2 2 d S TU P B 2
H1AF H 0.5610 0.0611 0.1403 0.114 Uiso 0.1 1 d R U P B 2
H1AG H 0.4390 -0.0611 0.1403 0.114 Uiso 0.1 1 d R U P B 2

loop_
_atom_site_aniso_label
_atom_site_aniso_U_11
_atom_site_aniso_U_22
_atom_site_aniso_U_33
_atom_site_aniso_U_23
_atom_site_aniso_U_13
_atom_site_aniso_U_12
Cr1 0.02659(19) 0.02659(19) 0.0159(2) 0.000 0.000 0.000
K1 0.0332(2) 0.0332(2) 0.0181(3) 0.000 0.000 0.000
C1 0.0369(9) 0.0339(9) 0.0383(9) 0.000 0.000 -0.0014(7)
N1 0.0454(10) 0.0528(11) 0.1081(18) 0.000 0.000 -0.0147(10)
C2 0.0551(10) 0.0551(10) 0.0228(12) 0.000 0.000 0.000
N2 0.117(2) 0.117(2) 0.0238(14) 0.000 0.000 0.000
C1A 0.0959(15) 0.0959(15) 0.111(3) 0.0173(13) 0.0173(13) 0.026(2)
N1AA 0.066(2) 0.066(2) 0.035(3) 0.0005(18) -0.0005(18) -0.027(3)
N1AB 0.117(8) 0.125(9) 0.043(6) 0.000 0.000 -0.073(7)

loop_
_atom_type_symbol
_atom_type_description
_atom_type_scat_dispersion_real
_atom_type_scat_dispersion_imag
_atom_type_scat_source
C C 0.0033 0.0016 'International Tables Vol C Tables 4.2.6.8 and 6.1.1.4'
H H 0.0000 0.0000 'International Tables Vol C Tables 4.2.6.8 and 6.1.1.4'
N N 0.0061 0.0033 'International Tables Vol C Tables 4.2.6.8 and 6.1.1.4'
K K 0.2009 0.2494 'International Tables Vol C Tables 4.2.6.8 and 6.1.1.4'
Cr Cr 0.3209 0.6236 'International Tables Vol C Tables 4.2.6.8 and 6.1.1.4'

loop_
_geom_angle_atom_site_label_1
_geom_angle_atom_site_label_2
_geom_angle_atom_site_label_3
_geom_angle
_geom_angle_site_symmetry_1
_geom_angle_site_symmetry_3
C2 Cr1 C2 180.0 9_665 .
C2 Cr1 C1 90.0 9_665 9_665
C2 Cr1 C1 90.0 . 9_665
C2 Cr1 C1 90.0 9_665 11_565
C2 Cr1 C1 90.0 . 11_565
C1 Cr1 C1 90.0 9_665 11_565
C2 Cr1 C1 90.0 9_665 3_655
C2 Cr1 C1 90.0 . 3_655
C1 Cr1 C1 90.0 9_665 3_655
C1 Cr1 C1 180.0 11_565 3_655
C2 Cr1 C1 90.0 9_665 .
C2 Cr1 C1 90.0 . .
C1 Cr1 C1 180.0 9_665 .
C1 Cr1 C1 90.0 11_565 .
C1 Cr1 C1 90.0 3_655 .
N2 K1 N2 180.0 9_666 .
N2 K1 N1 90.0 9_666 15_666
N2 K1 N1 90.0 . 15_666
N2 K1 N1 90.0 9_666 7
N2 K1 N1 90.0 . 7
N1 K1 N1 180.00(6) 15_666 7
N2 K1 N1 90.0 9_666 5
N2 K1 N1 90.0 . 5
N1 K1 N1 90.0 15_666 5
N1 K1 N1 90.0 7 5
N2 K1 N1 90.0 9_666 13_666
N2 K1 N1 90.0 . 13_666
N1 K1 N1 90.0 15_666 13_666
N1 K1 N1 90.0 7 13_666
N1 K1 N1 180.0 5 13_666
N1 C1 Cr1 179.45(17) . .
C1 N1 K1 151.16(16) . 5_545
N2 C2 Cr1 180.0 . .
C2 N2 K1 180.0 . .
N1AA C1A N1AA 64.0(5) 2_655 .
N1AA C1A H1AC 173.4 2_655 .
N1AA C1A H1AC 109.4 . .
N1AA C1A H1AD 74.4 2_655 .
N1AA C1A H1AD 110.2 . .
H1AC C1A H1AD 109.1 . .
N1AA C1A H1AE 74.4 2_655 .
N1AA C1A H1AE 110.2 . .
H1AC C1A H1AE 109.1 . .
H1AD C1A H1AE 108.9 . .
C1A N1AA C1A 116.0(5) 2_655 .
C1A N1AA N1AA 58.0(3) 2_655 2_655
C1A N1AA N1AA 58.0(3) . 2_655
C1A N1AA H1AA 108.4 2_655 .
C1A N1AA H1AA 108.0 . .
N1AA N1AA H1AA 126.2 2_655 .
C1A N1AA H1AB 108.4 2_655 .
C1A N1AA H1AB 108.0 . .
N1AA N1AA H1AB 126.2 2_655 .
H1AA N1AA H1AB 107.7 . .
N1AB N1AB H1AF 126.3 7_545 .
N1AB N1AB H1AG 126.3 7_545 .
H1AF N1AB H1AG 107.4 . .

loop_
_geom_bond_atom_site_label_1
_geom_bond_atom_site_label_2
_geom_bond_distance
_geom_bond_site_symmetry_2
Cr1 C2 2.060(3) 9_665
Cr1 C2 2.060(3) .
Cr1 C1 2.0805(17) 9_665
Cr1 C1 2.0805(17) 11_565
Cr1 C1 2.0805(17) 3_655
Cr1 C1 2.0806(17) .
K1 N2 2.749(3) 9_666
K1 N2 2.749(3) .
K1 N1 2.9100(17) 15_666
K1 N1 2.9100(17) 7
K1 N1 2.9100(16) 5
K1 N1 2.9100(16) 13_666
C1 N1 1.139(2) .
N1 K1 2.9100(16) 5_545
C2 N2 1.141(3) .
C1A N1AA 1.398(5) 2_655
C1A N1AA 1.398(5) .
C1A H1AC 0.9609 .
C1A H1AD 0.9637 .
C1A H1AE 0.9637 .
N1AA C1A 1.398(5) 2_655
N1AA N1AA 1.481(14) 2_655
N1AA H1AA 0.8975 .
N1AA H1AB 0.8975 .
N1AB N1AB 1.55(3) 7_545
N1AB H1AF 0.9000 .
N1AB H1AG 0.9000 .

loop_
_geom_hbond_atom_site_label_D
_geom_hbond_atom_site_label_H
_geom_hbond_atom_site_label_A
_geom_hbond_distance_DH
_geom_hbond_distance_HA
_geom_hbond_distance_DA
_geom_hbond_angle_DHA
_geom_hbond_site_symmetry_A
C1A H1AC N2 0.96 2.60 3.4735(19) 151.7 5_545
N1AA H1AA N1 0.90 2.45 3.326(3) 166.3 11
N1AA H1AB N1 0.90 2.45 3.326(3) 166.1 5_545

loop_
_geom_torsion_atom_site_label_1
_geom_torsion_atom_site_label_2
_geom_torsion_atom_site_label_3
_geom_torsion_atom_site_label_4
_geom_torsion
_geom_torsion_site_symmetry_1
_geom_torsion_site_symmetry_4
N1AA C1A N1AA C1A 0.0 2_655 2_655
